data_4105450
loop_
_publ_author_name
'Jan J. Weigand'
'Neil Burford'
'Reagan J. Davidson'
'T. Stanley Cameron'
'Patrick Seelheim'

_publ_contact_author_address
;
Institut fr Anorganische und Analytische Chemie
Corrensstrasse 30
WWU Mnster
D-48149 Mnster
Germany
;
_publ_contact_author_email jweigand@uni-muenster.de
_publ_contact_author_fax '+49 (251) 83-33108'
_publ_contact_author_name 'Jan J. Weigand'
_publ_contact_author_phone '+49 (251) 83-36074 '
_publ_section_title
;
 New Synthetic Procedures to Catena-Phosphorus Cations: Preparation and
 Dissociation of the First cyclo-Phosphino-halophosphonium Salts
;
_journal_name_full 'Journal of the American Chemical Society'
_journal_page_first 17943
_journal_page_last 17953
_journal_paper_doi 10.1021/ja907693f
_journal_volume 131
_journal_year 2009
_chemical_formula_moiety 'C24 H44 Cl16 Ga4 P4 '
_chemical_formula_sum 'C24 H44 Cl16 Ga4 P4'
_chemical_formula_weight 1302.63
_space_group_IT_number 61
_symmetry_cell_setting orthorhombic
_symmetry_Int_Tables_number 61
_symmetry_space_group_name_Hall '-P 2ac 2ab'
_symmetry_space_group_name_H-M 'P b c a'
_cell_angle_alpha 90.0000
_cell_angle_beta 90.0000
_cell_angle_gamma 90.0000
_cell_formula_units_Z 8
_cell_length_a 17.8070(4)
_cell_length_b 17.9537(3)
_cell_length_c 31.5222(8)
_cell_measurement_reflns_used 29011
_cell_measurement_temperature 123.1
_cell_measurement_theta_max 72.6
_cell_measurement_theta_min 2.9
_cell_volume 10077.7(4)
_computing_cell_refinement PROCESS
_computing_data_collection PROCESS
_computing_data_reduction CrystalStructure
_computing_publication_material 'CrystalStructure 3.8'
_computing_structure_refinement CRYSTALS
_computing_structure_solution SIR92
_diffrn_ambient_temperature 123.1(2)
_diffrn_detector_area_resol_mean 10.00
_diffrn_measured_fraction_theta_full 0.967
_diffrn_measured_fraction_theta_max 0.501
_diffrn_measurement_device_type 'Rigaku RAXIS-UNKNOWN'
_diffrn_measurement_method \w
_diffrn_radiation_type 'Mo K\a'
_diffrn_radiation_wavelength 0.71070
_diffrn_reflns_av_R_equivalents 0.031
_diffrn_reflns_limit_h_max 44
_diffrn_reflns_limit_h_min -18
_diffrn_reflns_limit_k_max 34
_diffrn_reflns_limit_k_min -28
_diffrn_reflns_limit_l_max 75
_diffrn_reflns_limit_l_min -29
_diffrn_reflns_number 86025
_diffrn_reflns_theta_full 28.00
_diffrn_reflns_theta_max 72.58
_exptl_absorpt_coefficient_mu 3.109
_exptl_absorpt_correction_T_max 0.537
_exptl_absorpt_correction_T_min 0.360
_exptl_absorpt_correction_type multi-scan
_exptl_absorpt_process_details
;
    Higashi, T. (1995). Program for Absorption Correction.
    Rigaku Corporation, Tokyo, Japan.
;
_exptl_crystal_colour colourless
_exptl_crystal_density_diffrn 1.717
_exptl_crystal_description needle
_exptl_crystal_F_000 5152.00
_exptl_crystal_size_max 0.27
_exptl_crystal_size_mid 0.14
_exptl_crystal_size_min 0.06
_refine_diff_density_max 2.73
_refine_diff_density_min -1.80
_refine_ls_extinction_method none
_refine_ls_goodness_of_fit_ref 0.970
_refine_ls_hydrogen_treatment noref
_refine_ls_number_parameters 477
_refine_ls_number_reflns 21819
_refine_ls_R_factor_gt 0.0478
_refine_ls_shift/su_max 0.0000
_refine_ls_structure_factor_coef F
_refine_ls_weighting_details
;
    Chebychev polynomial with 3 parameters (Carruthers & Watkin, 1979)
    11.9106    1.2670    7.6638
;
_refine_ls_weighting_scheme calc
_refine_ls_wR_factor_ref 0.0593
_reflns_number_gt 36726
_reflns_number_total 71180
_reflns_threshold_expression F2^>2.0\s(F2^)
_cod_data_source_file ja907693f_si_002.cif
_cod_data_source_block '__Jan5'
_cod_original_formula_sum 'C24 H44 Cl16 Ga4 P4 '
_cod_database_code 4105450

loop_
_symmetry_equiv_pos_site_id
_symmetry_equiv_pos_as_xyz
1 +X,+Y,+Z
2 1/2-X,1/2+Y,+Z
3 +X,1/2-Y,1/2+Z
4 1/2-X,-Y,1/2+Z
5 -X,-Y,-Z
6 1/2+X,1/2-Y,-Z
7 -X,1/2+Y,1/2-Z
8 1/2+X,+Y,1/2-Z

loop_
_atom_site_label
_atom_site_type_symbol
_atom_site_fract_x
_atom_site_fract_y
_atom_site_fract_z
_atom_site_U_iso_or_equiv
_atom_site_adp_type
_atom_site_occupancy
_atom_site_symmetry_multiplicity
_atom_site_calc_flag
_atom_site_refinement_flags
Ga(1) Ga -0.18711(2) 0.60514(2) 0.016430(10) 0.03269(7) Uani 1.00 1 d .
Ga(2) Ga -0.34095(2) 0.68112(2) 0.088590(10) 0.03659(8) Uani 1.00 1 d .
Ga(3) Ga 0.29411(2) 0.98679(2) 0.268070(10) 0.03310(7) Uani 1.00 1 d .
Ga(4) Ga 0.18869(2) 0.823290(10) 0.220120(10) 0.03107(7) Uani 1.00 1 d .
Cl(1) Cl 0.06376(4) 0.63342(3) 0.05172(2) 0.03448(15) Uani 1.00 1 d .
Cl(2) Cl -0.10571(3) 0.65065(3) 0.13630(2) 0.03337(15) Uani 1.00 1 d .
Cl(3) Cl -0.10498(5) 0.51794(4) 0.02136(3) 0.0511(2) Uani 1.00 1 d .
Cl(4) Cl -0.14130(5) 0.71263(4) 0.03134(3) 0.0499(2) Uani 1.00 1 d .
Cl(5) Cl -0.24843(4) 0.60164(4) -0.04189(2) 0.03970(17) Uani 1.00 1 d .
Cl(6) Cl -0.26955(5) 0.57674(4) 0.06957(3) 0.04618(19) Uani 1.00 1 d .
Cl(7) Cl -0.27436(6) 0.74338(5) 0.13180(3) 0.0616(2) Uani 1.00 1 d .
Cl(8) Cl -0.43739(6) 0.62893(5) 0.11572(4) 0.0658(2) Uani 1.00 1 d .
Cl(9) Cl -0.36317(6) 0.73746(5) 0.03006(3) 0.0570(2) Uani 1.00 1 d .
Cl(10) Cl 0.24396(6) 1.03466(6) 0.32273(3) 0.0654(2) Uani 1.00 1 d .
Cl(11) Cl 0.41411(4) 0.98096(5) 0.26903(4) 0.0579(2) Uani 1.00 1 d .
Cl(12) Cl 0.24696(4) 1.02234(3) 0.20892(3) 0.04177(17) Uani 1.00 1 d .
Cl(13) Cl 0.26345(5) 0.86148(3) 0.27493(3) 0.04140(18) Uani 1.00 1 d .
Cl(14) Cl 0.17695(4) 0.70625(3) 0.23423(3) 0.0479(2) Uani 1.00 1 d .
Cl(15) Cl 0.08671(4) 0.88550(4) 0.22666(3) 0.04405(19) Uani 1.00 1 d .
Cl(16) Cl 0.24828(4) 0.83862(4) 0.16149(3) 0.04370(18) Uani 1.00 1 d .
P(1) P 0.10981(4) 0.64930(3) 0.10827(2) 0.02713(14) Uani 1.00 1 d .
P(2) P 0.07022(4) 0.56999(3) 0.15654(2) 0.02710(14) Uani 1.00 1 d .
P(3) P -0.00980(4) 0.66130(3) 0.16770(2) 0.02638(14) Uani 1.00 1 d .
P(4) P 0.06395(4) 0.74821(3) 0.14088(2) 0.02774(15) Uani 1.00 1 d .
C(1) C 0.21182(15) 0.64791(13) 0.10453(9) 0.0288(5) Uani 1.00 1 d .
C(2) C 0.24064(16) 0.70583(15) 0.07317(10) 0.0355(6) Uani 1.00 1 d .
C(3) C 0.32708(17) 0.70410(18) 0.07249(11) 0.0432(8) Uani 1.00 1 d .
C(4) C 0.35632(18) 0.6266(2) 0.06185(13) 0.0517(9) Uani 1.00 1 d .
C(5) C 0.32597(17) 0.56877(16) 0.09299(13) 0.0451(8) Uani 1.00 1 d .
C(6) C 0.23968(16) 0.56944(13) 0.09354(11) 0.0364(7) Uani 1.00 1 d .
C(7) C 0.01645(14) 0.49812(12) 0.12652(9) 0.0285(5) Uani 1.00 1 d .
C(8) C -0.03075(18) 0.45442(15) 0.15915(10) 0.0393(7) Uani 1.00 1 d .
C(9) C -0.0694(2) 0.38858(17) 0.13723(12) 0.0528(9) Uani 1.00 1 d .
C(10) C -0.0118(2) 0.33887(15) 0.11446(12) 0.0520(9) Uani 1.00 1 d .
C(11) C 0.03337(19) 0.38319(14) 0.08210(11) 0.0396(7) Uani 1.00 1 d .
C(12) C 0.07361(16) 0.44819(13) 0.10361(11) 0.0350(6) Uani 1.00 1 d .
C(13) C -0.02735(15) 0.67428(13) 0.22315(9) 0.0296(6) Uani 1.00 1 d .
C(14) C -0.06504(16) 0.60622(14) 0.24370(9) 0.0325(6) Uani 1.00 1 d .
C(15) C -0.06518(19) 0.61781(17) 0.29193(10) 0.0420(7) Uani 1.00 1 d .
C(16) C -0.10472(19) 0.69017(17) 0.30410(11) 0.0442(8) Uani 1.00 1 d .
C(17) C -0.0718(2) 0.75735(17) 0.28086(12) 0.0456(8) Uani 1.00 1 d .
C(18) C -0.07078(18) 0.74598(14) 0.23284(10) 0.0376(7) Uani 1.00 1 d .
C(19) C 0.00645(16) 0.79906(13) 0.10070(10) 0.0318(6) Uani 1.00 1 d .
C(20) C 0.06213(18) 0.84181(15) 0.07243(12) 0.0418(7) Uani 1.00 1 d .
C(21) C 0.0180(2) 0.88904(18) 0.04062(14) 0.0578(10) Uani 1.00 1 d .
C(22) C -0.0354(2) 0.94221(18) 0.06336(16) 0.0652(12) Uani 1.00 1 d .
C(23) C -0.0894(2) 0.90091(17) 0.09244(14) 0.0549(10) Uani 1.00 1 d .
C(24) C -0.04697(18) 0.85237(15) 0.12488(12) 0.0421(7) Uani 1.00 1 d .
H(1) H 0.2296 0.6618 0.1347 0.034 Uiso 1.00 1 c R
H(2) H 0.2241 0.7538 0.0818 0.043 Uiso 1.00 1 c R
H(3) H 0.2218 0.6952 0.0456 0.043 Uiso 1.00 1 c R
H(4) H 0.3403 0.7128 0.1025 0.052 Uiso 1.00 1 c R
H(5) H 0.3503 0.7398 0.0535 0.052 Uiso 1.00 1 c R
H(6) H 0.4067 0.6226 0.0624 0.062 Uiso 1.00 1 c R
H(7) H 0.3437 0.6246 0.0364 0.062 Uiso 1.00 1 c R
H(8) H 0.3409 0.5125 0.0867 0.054 Uiso 1.00 1 c R
H(9) H 0.3489 0.5825 0.1207 0.054 Uiso 1.00 1 c R
H(10) H 0.2235 0.5552 0.0667 0.044 Uiso 1.00 1 c R
H(11) H 0.2155 0.5322 0.1177 0.044 Uiso 1.00 1 c R
H(12) H -0.0153 0.5198 0.1048 0.034 Uiso 1.00 1 c R
H(13) H -0.0655 0.4918 0.1709 0.047 Uiso 1.00 1 c R
H(14) H -0.0025 0.4408 0.1839 0.047 Uiso 1.00 1 c R
H(15) H -0.0977 0.4085 0.1144 0.063 Uiso 1.00 1 c R
H(16) H -0.0957 0.3575 0.1574 0.063 Uiso 1.00 1 c R
H(17) H 0.0217 0.3182 0.1348 0.062 Uiso 1.00 1 c R
H(18) H -0.0376 0.2999 0.1003 0.062 Uiso 1.00 1 c R
H(19) H 0.0002 0.4022 0.0611 0.047 Uiso 1.00 1 c R
H(20) H 0.0694 0.3516 0.0691 0.048 Uiso 1.00 1 c R
H(21) H 0.0988 0.4773 0.0858 0.042 Uiso 1.00 1 c R
H(22) H 0.1108 0.4293 0.1258 0.042 Uiso 1.00 1 c R
H(23) H 0.0229 0.6806 0.2316 0.035 Uiso 1.00 1 c R
H(24) H -0.0334 0.5588 0.2376 0.039 Uiso 1.00 1 c R
H(25) H -0.1214 0.6058 0.2336 0.039 Uiso 1.00 1 c R
H(26) H -0.0113 0.6209 0.3034 0.050 Uiso 1.00 1 c R
H(27) H -0.0853 0.5769 0.3094 0.050 Uiso 1.00 1 c R
H(28) H -0.1078 0.6965 0.3317 0.053 Uiso 1.00 1 c R
H(29) H -0.1608 0.6835 0.2937 0.053 Uiso 1.00 1 c R
H(30) H -0.0217 0.7645 0.2904 0.055 Uiso 1.00 1 c R
H(31) H -0.1009 0.8002 0.2874 0.055 Uiso 1.00 1 c R
H(32) H -0.1238 0.7405 0.2214 0.045 Uiso 1.00 1 c R
H(33) H -0.0508 0.7895 0.2184 0.045 Uiso 1.00 1 c R
H(34) H -0.0222 0.7597 0.0840 0.038 Uiso 1.00 1 c R
H(35) H 0.0981 0.8063 0.0583 0.050 Uiso 1.00 1 c R
H(36) H 0.0971 0.8763 0.0964 0.050 Uiso 1.00 1 c R
H(37) H -0.0105 0.8571 0.0228 0.069 Uiso 1.00 1 c R
H(38) H 0.0523 0.9170 0.0239 0.069 Uiso 1.00 1 c R
H(39) H -0.0066 0.9759 0.0800 0.078 Uiso 1.00 1 c R
H(40) H -0.0634 0.9693 0.0428 0.078 Uiso 1.00 1 c R
H(41) H -0.1223 0.8684 0.0785 0.066 Uiso 1.00 1 c R
H(42) H -0.1253 0.9434 0.1095 0.066 Uiso 1.00 1 c R
H(43) H -0.0139 0.8881 0.1426 0.050 Uiso 1.00 1 c R
H(44) H -0.0839 0.8251 0.1466 0.050 Uiso 1.00 1 c R

loop_
_atom_site_aniso_label
_atom_site_aniso_U_11
_atom_site_aniso_U_22
_atom_site_aniso_U_33
_atom_site_aniso_U_12
_atom_site_aniso_U_13
_atom_site_aniso_U_23
Ga(1) 0.03326(16) 0.03476(14) 0.03005(16) 0.00612(11) -0.00238(13) -0.00282(12)
Ga(2) 0.03631(17) 0.04025(15) 0.03321(17) 0.00831(12) 0.00378(14) 0.00039(13)
Ga(3) 0.02242(14) 0.03328(13) 0.04360(19) -0.00034(10) 0.00022(13) -0.00789(12)
Ga(4) 0.02434(14) 0.02852(13) 0.04034(18) 0.00031(10) -0.00090(12) -0.00492(12)
Cl(1) 0.0384(3) 0.0351(2) 0.0300(3) -0.0038(2) -0.0003(2) -0.0030(2)
Cl(2) 0.0222(2) 0.0418(2) 0.0361(3) -0.0014(2) -0.0045(2) 0.0010(2)
Cl(3) 0.0476(4) 0.0577(4) 0.0479(4) 0.0255(3) -0.0047(3) -0.0015(3)
Cl(4) 0.0624(5) 0.0452(3) 0.0420(4) -0.0107(3) -0.0138(3) 0.0001(3)
Cl(5) 0.0428(3) 0.0394(2) 0.0369(3) 0.0105(2) -0.0114(3) -0.0086(2)
Cl(6) 0.0552(4) 0.0370(3) 0.0463(4) 0.0100(3) 0.0167(3) 0.0046(2)
Cl(7) 0.0543(5) 0.0667(4) 0.0637(5) 0.0222(4) -0.0168(4) -0.0252(4)
Cl(8) 0.0550(5) 0.0585(4) 0.0841(7) 0.0038(3) 0.0295(5) 0.0070(4)
Cl(9) 0.0671(5) 0.0657(4) 0.0384(4) 0.0229(4) 0.0027(4) 0.0090(3)
Cl(10) 0.0588(5) 0.0808(5) 0.0567(5) 0.0216(4) -0.0018(4) -0.0332(4)
Cl(11) 0.0219(3) 0.0700(4) 0.0819(7) -0.0031(3) -0.0007(3) 0.0064(4)
Cl(12) 0.0392(3) 0.0365(2) 0.0497(4) -0.0025(2) -0.0025(3) 0.0064(2)
Cl(13) 0.0472(4) 0.0360(2) 0.0410(3) -0.0059(2) -0.0114(3) 0.0033(2)
Cl(14) 0.0361(3) 0.0292(2) 0.0785(6) -0.0025(2) -0.0090(3) 0.0014(3)
Cl(15) 0.0280(3) 0.0411(3) 0.0630(5) 0.0069(2) 0.0022(3) -0.0093(3)
Cl(16) 0.0390(3) 0.0520(3) 0.0401(3) -0.0028(2) 0.0059(3) -0.0100(3)
P(1) 0.0233(3) 0.0253(2) 0.0328(3) -0.0018(2) 0.0050(2) -0.0039(2)
P(2) 0.0217(2) 0.0265(2) 0.0331(3) -0.0004(2) -0.0001(2) -0.0014(2)
P(3) 0.0197(2) 0.0299(2) 0.0296(3) 0.0005(2) 0.0009(2) -0.0023(2)
P(4) 0.0223(2) 0.0252(2) 0.0357(3) -0.0004(2) 0.0012(2) -0.0047(2)
C(1) 0.0267(12) 0.0293(10) 0.0304(13) -0.0029(9) 0.0059(10) -0.0020(9)
C(2) 0.0306(13) 0.0405(12) 0.0355(14) -0.0063(10) 0.0010(12) 0.0078(11)
C(3) 0.0305(14) 0.0625(17) 0.0367(16) -0.0147(13) 0.0006(12) 0.0061(14)
C(4) 0.0240(13) 0.086(2) 0.0454(19) 0.0028(14) 0.0074(13) 0.0027(17)
C(5) 0.0296(14) 0.0441(14) 0.062(2) 0.0073(11) -0.0007(14) -0.0078(14)
C(6) 0.0282(13) 0.0312(11) 0.0497(17) 0.0029(9) 0.0007(12) -0.0067(11)
C(7) 0.0245(11) 0.0265(9) 0.0347(13) -0.0035(8) -0.0003(10) -0.0003(9)
C(8) 0.0393(15) 0.0442(13) 0.0344(15) -0.0144(12) 0.0042(13) -0.0007(12)
C(9) 0.058(2) 0.0520(16) 0.048(2) -0.0300(15) 0.0034(17) 0.0038(15)
C(10) 0.071(2) 0.0311(12) 0.053(2) -0.0177(13) -0.0111(18) 0.0020(12)
C(11) 0.0464(16) 0.0301(11) 0.0424(17) 0.0015(11) -0.0070(13) -0.0057(11)
C(12) 0.0294(13) 0.0288(10) 0.0469(17) 0.0008(9) -0.0014(12) -0.0051(11)
C(13) 0.0196(11) 0.0389(11) 0.0304(13) -0.0007(9) 0.0027(10) -0.0052(10)
C(14) 0.0314(13) 0.0374(11) 0.0286(13) 0.0025(9) 0.0018(11) -0.0002(10)
C(15) 0.0422(16) 0.0578(15) 0.0260(14) 0.0002(13) 0.0010(12) -0.0010(12)
C(16) 0.0388(16) 0.0589(16) 0.0350(16) -0.0044(13) 0.0131(13) -0.0104(13)
C(17) 0.0425(17) 0.0486(14) 0.0457(18) -0.0045(12) 0.0099(15) -0.0130(14)
C(18) 0.0415(16) 0.0335(11) 0.0379(16) 0.0012(11) 0.0088(13) -0.0063(11)
C(19) 0.0316(13) 0.0273(10) 0.0365(14) 0.0023(9) -0.0001(11) -0.0012(10)
C(20) 0.0371(15) 0.0376(12) 0.0507(19) -0.0002(11) 0.0038(14) 0.0070(12)
C(21) 0.060(2) 0.0522(16) 0.061(2) 0.0065(15) 0.0070(19) 0.0205(16)
C(22) 0.074(2) 0.0439(16) 0.078(3) 0.0167(16) -0.002(2) 0.0145(17)
C(23) 0.052(2) 0.0420(14) 0.071(2) 0.0175(13) -0.0057(18) 0.0074(15)
C(24) 0.0361(15) 0.0362(12) 0.0539(19) 0.0100(11) -0.0004(14) -0.0032(12)

loop_
_atom_type_symbol
_atom_type_description
_atom_type_scat_dispersion_real
_atom_type_scat_dispersion_imag
_atom_type_scat_source
C C 0.003 0.002
;
International Tables for Crystallography
(1992, Vol. C, Tables 4.2.6.8 and 6.1.1.4)
;
H H 0.000 0.000
;
International Tables for Crystallography
(1992, Vol. C, Table 6.1.1.4)
;
Cl Cl 0.148 0.159
;
International Tables for Crystallography
(1992, Vol. C, Tables 4.2.6.8 and 6.1.1.4)
;
Ga Ga 0.231 1.608
;
International Tables for Crystallography
(1992, Vol. C, Tables 4.2.6.8 and 6.1.1.4)
;
P P 0.102 0.094
;
International Tables for Crystallography
(1992, Vol. C, Tables 4.2.6.8 and 6.1.1.4)
;

loop_
_geom_angle_atom_site_label_1
_geom_angle_atom_site_label_2
_geom_angle_atom_site_label_3
_geom_angle
_geom_angle_publ_flag
Cl(3) Ga(1) Cl(4) 112.37(3) yes
Cl(3) Ga(1) Cl(5) 112.85(3) yes
Cl(3) Ga(1) Cl(6) 102.81(3) yes
Cl(4) Ga(1) Cl(5) 114.11(3) yes
Cl(4) Ga(1) Cl(6) 106.51(3) yes
Cl(5) Ga(1) Cl(6) 107.19(3) yes
Cl(6) Ga(2) Cl(7) 106.39(3) yes
Cl(6) Ga(2) Cl(8) 100.83(3) yes
Cl(6) Ga(2) Cl(9) 104.93(3) yes
Cl(7) Ga(2) Cl(8) 115.03(4) yes
Cl(7) Ga(2) Cl(9) 114.03(3) yes
Cl(8) Ga(2) Cl(9) 113.82(4) yes
Cl(10) Ga(3) Cl(11) 115.37(4) yes
Cl(10) Ga(3) Cl(12) 114.90(3) yes
Cl(10) Ga(3) Cl(13) 102.56(3) yes
Cl(11) Ga(3) Cl(12) 114.73(4) yes
Cl(11) Ga(3) Cl(13) 100.71(3) yes
Cl(12) Ga(3) Cl(13) 106.09(3) yes
Cl(13) Ga(4) Cl(14) 101.11(3) yes
Cl(13) Ga(4) Cl(15) 105.34(3) yes
Cl(13) Ga(4) Cl(16) 108.90(3) yes
Cl(14) Ga(4) Cl(15) 113.94(3) yes
Cl(14) Ga(4) Cl(16) 110.48(3) yes
Cl(15) Ga(4) Cl(16) 115.76(3) yes
Ga(1) Cl(6) Ga(2) 110.97(3) yes
Ga(3) Cl(13) Ga(4) 110.89(3) yes
Cl(1) P(1) P(2) 113.34(3) yes
Cl(1) P(1) P(4) 112.41(3) yes
Cl(1) P(1) C(1) 110.64(9) yes
P(2) P(1) P(4) 94.59(3) yes
P(2) P(1) C(1) 110.83(8) yes
P(4) P(1) C(1) 114.21(8) yes
P(1) P(2) P(3) 80.55(2) yes
P(1) P(2) C(7) 105.15(8) yes
P(3) P(2) C(7) 105.32(8) yes
Cl(2) P(3) P(2) 113.96(3) yes
Cl(2) P(3) P(4) 112.91(3) yes
Cl(2) P(3) C(13) 110.45(9) yes
P(2) P(3) P(4) 94.60(3) yes
P(2) P(3) C(13) 111.47(8) yes
P(4) P(3) C(13) 112.68(8) yes
P(1) P(4) P(3) 80.21(2) yes
P(1) P(4) C(19) 106.27(9) yes
P(3) P(4) C(19) 106.21(9) yes
P(1) C(1) C(2) 111.64(18) yes
P(1) C(1) C(6) 110.49(17) yes
C(2) C(1) C(6) 111.8(2) yes
C(1) C(2) C(3) 109.4(2) yes
C(2) C(3) C(4) 111.3(2) yes
C(3) C(4) C(5) 111.0(2) yes
C(4) C(5) C(6) 110.8(2) yes
C(1) C(6) C(5) 109.5(2) yes
P(2) C(7) C(8) 107.06(19) yes
P(2) C(7) C(12) 107.58(17) yes
C(8) C(7) C(12) 112.18(19) yes
C(7) C(8) C(9) 109.6(2) yes
C(8) C(9) C(10) 111.0(2) yes
C(9) C(10) C(11) 111.2(2) yes
C(10) C(11) C(12) 110.4(2) yes
C(7) C(12) C(11) 110.1(2) yes
P(3) C(13) C(14) 112.58(17) yes
P(3) C(13) C(18) 113.07(19) yes
C(14) C(13) C(18) 111.3(2) yes
C(13) C(14) C(15) 108.1(2) yes
C(14) C(15) C(16) 111.4(2) yes
C(15) C(16) C(17) 112.0(2) yes
C(16) C(17) C(18) 112.0(2) yes
C(13) C(18) C(17) 108.4(2) yes
P(4) C(19) C(20) 106.5(2) yes
P(4) C(19) C(24) 107.8(2) yes
C(20) C(19) C(24) 111.9(2) yes
C(19) C(20) C(21) 109.0(2) yes
C(20) C(21) C(22) 111.0(3) yes
C(21) C(22) C(23) 111.8(2) yes
C(22) C(23) C(24) 111.4(3) yes
C(19) C(24) C(23) 108.9(2) yes
P(1) C(1) H(1) 104.1 no
C(2) C(1) H(1) 109.2 no
C(6) C(1) H(1) 109.3 no
C(1) C(2) H(2) 109.3 no
C(1) C(2) H(3) 109.7 no
C(3) C(2) H(2) 109.4 no
C(3) C(2) H(3) 109.6 no
H(2) C(2) H(3) 109.5 no
C(2) C(3) H(4) 102.8 no
C(2) C(3) H(5) 114.9 no
C(4) C(3) H(4) 106.0 no
C(4) C(3) H(5) 108.8 no
H(4) C(3) H(5) 112.7 no
C(3) C(4) H(6) 114.1 no
C(3) C(4) H(7) 99.1 no
C(5) C(4) H(6) 106.7 no
C(5) C(4) H(7) 119.6 no
H(6) C(4) H(7) 106.4 no
C(4) C(5) H(8) 116.0 no
C(4) C(5) H(9) 104.5 no
C(6) C(5) H(8) 105.0 no
C(6) C(5) H(9) 113.4 no
H(8) C(5) H(9) 107.2 no
C(1) C(6) H(10) 111.0 no
C(1) C(6) H(11) 106.0 no
C(5) C(6) H(10) 107.2 no
C(5) C(6) H(11) 113.2 no
H(10) C(6) H(11) 109.9 no
P(2) C(7) H(12) 112.4 no
C(8) C(7) H(12) 110.9 no
C(12) C(7) H(12) 106.8 no
C(7) C(8) H(13) 104.3 no
C(7) C(8) H(14) 112.7 no
C(9) C(8) H(13) 114.4 no
C(9) C(8) H(14) 113.9 no
H(13) C(8) H(14) 101.3 no
C(8) C(9) H(15) 106.9 no
C(8) C(9) H(16) 111.6 no
C(10) C(9) H(15) 102.6 no
C(10) C(9) H(16) 107.2 no
H(15) C(9) H(16) 117.2 no
C(9) C(10) H(17) 109.3 no
C(9) C(10) H(18) 108.9 no
C(11) C(10) H(17) 109.0 no
C(11) C(10) H(18) 109.0 no
H(17) C(10) H(18) 109.5 no
C(10) C(11) H(19) 109.0 no
C(10) C(11) H(20) 109.5 no
C(12) C(11) H(19) 109.0 no
C(12) C(11) H(20) 109.4 no
H(19) C(11) H(20) 109.5 no
C(7) C(12) H(21) 106.8 no
C(7) C(12) H(22) 107.6 no
C(11) C(12) H(21) 113.9 no
C(11) C(12) H(22) 110.8 no
H(21) C(12) H(22) 107.4 no
P(3) C(13) H(23) 97.2 no
C(14) C(13) H(23) 113.1 no
C(18) C(13) H(23) 108.8 no
C(13) C(14) H(24) 109.6 no
C(13) C(14) H(25) 107.1 no
C(15) C(14) H(24) 107.3 no
C(15) C(14) H(25) 107.5 no
H(24) C(14) H(25) 117.0 no
C(14) C(15) H(26) 110.7 no
C(14) C(15) H(27) 116.9 no
C(16) C(15) H(26) 107.3 no
C(16) C(15) H(27) 109.1 no
H(26) C(15) H(27) 100.6 no
C(15) C(16) H(28) 112.8 no
C(15) C(16) H(29) 105.1 no
C(17) C(16) H(28) 113.4 no
C(17) C(16) H(29) 107.7 no
H(28) C(16) H(29) 105.2 no
C(16) C(17) H(30) 108.3 no
C(16) C(17) H(31) 109.1 no
C(18) C(17) H(30) 108.8 no
C(18) C(17) H(31) 109.3 no
H(30) C(17) H(31) 109.5 no
C(13) C(18) H(32) 108.4 no
C(13) C(18) H(33) 113.4 no
C(17) C(18) H(32) 110.8 no
C(17) C(18) H(33) 111.2 no
H(32) C(18) H(33) 104.6 no
P(4) C(19) H(34) 106.6 no
C(20) C(19) H(34) 111.7 no
C(24) C(19) H(34) 112.0 no
C(19) C(20) H(35) 110.5 no
C(19) C(20) H(36) 103.7 no
C(21) C(20) H(35) 112.9 no
C(21) C(20) H(36) 114.0 no
H(35) C(20) H(36) 106.5 no
C(20) C(21) H(37) 109.1 no
C(20) C(21) H(38) 109.1 no
C(22) C(21) H(37) 108.8 no
C(22) C(21) H(38) 109.4 no
H(37) C(21) H(38) 109.4 no
C(21) C(22) H(39) 108.7 no
C(21) C(22) H(40) 109.1 no
C(23) C(22) H(39) 108.6 no
C(23) C(22) H(40) 109.1 no
H(39) C(22) H(40) 109.5 no
C(22) C(23) H(41) 114.6 no
C(22) C(23) H(42) 108.3 no
C(24) C(23) H(41) 105.4 no
C(24) C(23) H(42) 110.1 no
H(41) C(23) H(42) 106.9 no
C(19) C(24) H(43) 107.5 no
C(19) C(24) H(44) 114.3 no
C(23) C(24) H(43) 106.6 no
C(23) C(24) H(44) 112.5 no
H(43) C(24) H(44) 106.7 no

loop_
_geom_bond_atom_site_label_1
_geom_bond_atom_site_label_2
_geom_bond_distance
_geom_bond_publ_flag
Ga(1) Cl(3) 2.1480(8) yes
Ga(1) Cl(4) 2.1472(8) yes
Ga(1) Cl(5) 2.1391(7) yes
Ga(1) Cl(6) 2.2849(9) yes
Ga(2) Cl(6) 2.3426(8) yes
Ga(2) Cl(7) 2.1239(10) yes
Ga(2) Cl(8) 2.1351(11) yes
Ga(2) Cl(9) 2.1410(9) yes
Ga(3) Cl(10) 2.1225(10) yes
Ga(3) Cl(11) 2.1396(7) yes
Ga(3) Cl(12) 2.1421(9) yes
Ga(3) Cl(13) 2.3252(6) yes
Ga(4) Cl(13) 2.2864(9) yes
Ga(4) Cl(14) 2.1580(5) yes
Ga(4) Cl(15) 2.1419(7) yes
Ga(4) Cl(16) 2.1488(9) yes
Cl(1) P(1) 1.9828(9) yes
Cl(2) P(3) 1.9832(8) yes
P(1) P(2) 2.1999(8) yes
P(1) P(4) 2.2084(8) yes
P(1) C(1) 1.820(2) yes
P(2) P(3) 2.2004(8) yes
P(2) C(7) 1.865(2) yes
P(3) P(4) 2.2077(8) yes
P(3) C(13) 1.791(2) yes
P(4) C(19) 1.867(2) yes
C(1) C(2) 1.524(3) yes
C(1) C(6) 1.533(3) yes
C(2) C(3) 1.540(4) yes
C(3) C(4) 1.524(4) yes
C(4) C(5) 1.527(5) yes
C(5) C(6) 1.537(4) yes
C(7) C(8) 1.543(3) yes
C(7) C(12) 1.537(3) yes
C(8) C(9) 1.532(4) yes
C(9) C(10) 1.538(5) yes
C(10) C(11) 1.523(4) yes
C(11) C(12) 1.528(3) yes
C(13) C(14) 1.537(3) yes
C(13) C(18) 1.532(3) yes
C(14) C(15) 1.534(4) yes
C(15) C(16) 1.527(4) yes
C(16) C(17) 1.528(4) yes
C(17) C(18) 1.528(4) yes
C(19) C(20) 1.538(4) yes
C(19) C(24) 1.550(4) yes
C(20) C(21) 1.530(5) yes
C(21) C(22) 1.526(5) yes
C(22) C(23) 1.522(5) yes
C(23) C(24) 1.542(5) yes
C(1) H(1) 1.032 no
C(2) H(2) 0.950 no
C(2) H(3) 0.950 no
C(3) H(4) 0.986 no
C(3) H(5) 0.970 no
C(4) H(6) 0.900 no
C(4) H(7) 0.834 no
C(5) H(8) 1.062 no
C(5) H(9) 0.996 no
C(6) H(10) 0.931 no
C(6) H(11) 1.100 no
C(7) H(12) 0.969 no
C(8) H(13) 0.985 no
C(8) H(14) 0.960 no
C(9) H(15) 0.950 no
C(9) H(16) 0.967 no
C(10) H(17) 0.950 no
C(10) H(18) 0.950 no
C(11) H(19) 0.950 no
C(11) H(20) 0.950 no
C(12) H(21) 0.890 no
C(12) H(22) 1.021 no
C(13) H(23) 0.940 no
C(14) H(24) 1.038 no
C(14) H(25) 1.054 no
C(15) H(26) 1.026 no
C(15) H(27) 0.985 no
C(16) H(28) 0.879 no
C(16) H(29) 1.058 no
C(17) H(30) 0.950 no
C(17) H(31) 0.950 no
C(18) H(32) 1.015 no
C(18) H(33) 0.972 no
C(19) H(34) 1.017 no
C(20) H(35) 1.006 no
C(20) H(36) 1.158 no
C(21) H(37) 0.950 no
C(21) H(38) 0.950 no
C(22) H(39) 0.950 no
C(22) H(40) 0.950 no
C(23) H(41) 0.937 no
C(23) H(42) 1.131 no
C(24) H(43) 1.035 no
C(24) H(44) 1.068 no

loop_
_geom_contact_atom_site_label_1
_geom_contact_atom_site_label_2
_geom_contact_distance
_geom_contact_site_symmetry_2
Cl(2) Cl(4) 3.5478(11) .
Cl(2) Cl(7) 3.4367(11) .
Cl(2) Cl(10) 3.4735(11) 7_545
Cl(4) Cl(2) 3.5478(11) .
Cl(5) C(2) 3.600(2) 6_465
Cl(5) C(6) 3.480(2) 5_565
Cl(6) Cl(10) 3.5077(13) 7_545
Cl(7) Cl(2) 3.4367(11) .
Cl(10) Cl(2) 3.4735(11) 7_555
Cl(10) Cl(6) 3.5077(13) 7_555
Cl(11) Cl(15) 3.5217(10) 8_555
Cl(11) C(14) 3.594(2) 2_555
Cl(15) Cl(11) 3.5217(10) 8_455
C(2) Cl(5) 3.600(2) 6_565
C(6) Cl(5) 3.480(2) 5_565
C(14) Cl(11) 3.594(2) 2_545
Ga(1) H(20) 3.502 5_565
Ga(2) H(18) 3.059 2_455
Cl(3) H(12) 3.077 .
Cl(3) H(15) 3.532 .
Cl(3) H(19) 3.065 .
Cl(3) H(19) 3.507 5_565
Cl(3) H(21) 3.379 5_565
Cl(4) H(5) 2.810 6_465
Cl(4) H(34) 2.824 .
Cl(4) H(37) 3.496 .
Cl(4) H(41) 3.185 .
Cl(5) H(2) 2.924 6_465
Cl(5) H(5) 3.365 6_465
Cl(5) H(8) 2.985 5_565
Cl(5) H(10) 2.955 5_565
Cl(5) H(11) 3.438 5_565
Cl(5) H(20) 3.407 5_565
Cl(5) H(21) 3.319 5_565
Cl(5) H(35) 3.235 6_465
Cl(5) H(36) 3.266 6_465
Cl(6) H(42) 3.289 2_445
Cl(7) H(16) 3.193 2_455
Cl(8) H(6) 3.247 1_455
Cl(8) H(18) 3.140 2_455
Cl(8) H(26) 2.874 8_455
Cl(8) H(39) 3.133 2_445
Cl(8) H(42) 3.519 2_445
Cl(9) H(3) 3.073 6_465
Cl(9) H(18) 3.045 2_455
Cl(9) H(35) 2.977 6_465
Cl(9) H(37) 3.540 6_465
Cl(9) H(38) 3.583 6_465
Cl(10) H(13) 3.276 7_555
Cl(10) H(25) 3.089 7_555
Cl(10) H(42) 3.559 8_555
Cl(11) H(14) 3.193 2_555
Cl(11) H(24) 2.730 2_555
Cl(11) H(26) 3.237 2_555
Cl(11) H(33) 3.517 8_555
Cl(11) H(43) 3.490 8_555
Cl(12) H(1) 3.453 2_555
Cl(12) H(9) 3.436 2_555
Cl(12) H(11) 2.959 2_555
Cl(12) H(25) 3.245 7_555
Cl(12) H(27) 3.094 7_555
Cl(12) H(29) 3.276 7_555
Cl(13) H(31) 3.303 8_555
Cl(13) H(32) 2.961 8_555
Cl(13) H(33) 3.558 8_555
Cl(14) H(1) 3.371 .
Cl(14) H(23) 2.783 .
Cl(14) H(29) 3.047 8_555
Cl(15) H(14) 3.343 7_555
Cl(15) H(24) 3.443 7_555
Cl(15) H(30) 3.535 .
Cl(15) H(33) 3.006 .
Cl(15) H(43) 3.199 .
Cl(16) H(1) 3.302 .
Cl(16) H(2) 2.970 .
Cl(16) H(4) 3.353 .
Cl(16) H(22) 3.196 2_555
Cl(16) H(29) 3.517 8_555
Cl(16) H(31) 3.207 8_555
Cl(16) H(36) 3.453 .
C(3) H(20) 3.228 2_555
C(3) H(28) 3.238 8_555
C(4) H(37) 3.582 6_565
C(5) H(27) 3.463 8_555
C(5) H(28) 3.504 8_555
C(9) H(30) 3.577 7_545
C(10) H(30) 3.335 7_545
C(11) H(5) 3.425 2_545
C(15) H(9) 3.213 8_455
C(16) H(1) 3.562 8_455
C(16) H(4) 3.131 8_455
C(16) H(9) 3.167 8_455
C(16) H(17) 3.344 7_555
C(17) H(17) 3.010 7_555
C(20) H(8) 3.547 2_555
H(1) Cl(12) 3.453 2_545
H(1) Cl(14) 3.371 .
H(1) Cl(16) 3.302 .
H(1) C(16) 3.562 8_555
H(1) H(28) 3.145 8_555
H(1) H(29) 3.009 8_555
H(2) Cl(5) 2.924 6_565
H(2) Cl(16) 2.970 .
H(3) Cl(9) 3.073 6_565
H(4) Cl(16) 3.353 .
H(4) C(16) 3.131 8_555
H(4) H(17) 3.265 2_555
H(4) H(20) 3.147 2_555
H(4) H(28) 2.291 8_555
H(4) H(29) 3.315 8_555
H(5) Cl(4) 2.810 6_565
H(5) Cl(5) 3.365 6_565
H(5) C(11) 3.425 2_555
H(5) H(20) 2.513 2_555
H(6) Cl(8) 3.247 1_655
H(6) H(37) 3.085 6_565
H(6) H(39) 3.226 2_545
H(7) H(37) 3.214 6_565
H(7) H(40) 3.437 6_565
H(8) Cl(5) 2.985 5_565
H(8) C(20) 3.547 2_545
H(8) H(36) 2.700 2_545
H(8) H(38) 3.239 2_545
H(8) H(39) 3.031 2_545
H(9) Cl(12) 3.436 2_545
H(9) C(15) 3.213 8_555
H(9) C(16) 3.167 8_555
H(9) H(26) 3.521 8_555
H(9) H(27) 2.498 8_555
H(9) H(28) 2.651 8_555
H(9) H(29) 3.254 8_555
H(10) Cl(5) 2.955 5_565
H(11) Cl(5) 3.438 5_565
H(11) Cl(12) 2.959 2_545
H(12) Cl(3) 3.077 .
H(13) Cl(10) 3.276 7_545
H(14) Cl(11) 3.193 2_545
H(14) Cl(15) 3.343 7_545
H(14) H(30) 3.296 7_545
H(14) H(31) 3.252 7_545
H(15) Cl(3) 3.532 .
H(16) Cl(7) 3.193 2_445
H(16) H(30) 3.142 7_545
H(17) C(16) 3.344 7_545
H(17) C(17) 3.010 7_545
H(17) H(4) 3.265 2_545
H(17) H(28) 2.871 7_545
H(17) H(30) 2.547 7_545
H(17) H(31) 2.848 7_545
H(18) Ga(2) 3.059 2_445
H(18) Cl(8) 3.140 2_445
H(18) Cl(9) 3.045 2_445
H(19) Cl(3) 3.065 .
H(19) Cl(3) 3.507 5_565
H(20) Ga(1) 3.502 5_565
H(20) Cl(5) 3.407 5_565
H(20) C(3) 3.228 2_545
H(20) H(4) 3.147 2_545
H(20) H(5) 2.513 2_545
H(21) Cl(3) 3.379 5_565
H(21) Cl(5) 3.319 5_565
H(22) Cl(16) 3.196 2_545
H(22) H(31) 3.591 7_545
H(23) Cl(14) 2.783 .
H(24) Cl(11) 2.730 2_545
H(24) Cl(15) 3.443 7_545
H(25) Cl(10) 3.089 7_545
H(25) Cl(12) 3.245 7_545
H(26) Cl(8) 2.874 8_555
H(26) Cl(11) 3.237 2_545
H(26) H(9) 3.521 8_455
H(27) Cl(12) 3.094 7_545
H(27) C(5) 3.463 8_455
H(27) H(9) 2.498 8_455
H(28) C(3) 3.238 8_455
H(28) C(5) 3.504 8_455
H(28) H(1) 3.145 8_455
H(28) H(4) 2.291 8_455
H(28) H(9) 2.651 8_455
H(28) H(17) 2.871 7_555
H(29) Cl(12) 3.276 7_545
H(29) Cl(14) 3.047 8_455
H(29) Cl(16) 3.517 8_455
H(29) H(1) 3.009 8_455
H(29) H(4) 3.315 8_455
H(29) H(9) 3.254 8_455
H(30) Cl(15) 3.535 .
H(30) C(9) 3.577 7_555
H(30) C(10) 3.335 7_555
H(30) H(14) 3.296 7_555
H(30) H(16) 3.142 7_555
H(30) H(17) 2.547 7_555
H(31) Cl(13) 3.303 8_455
H(31) Cl(16) 3.207 8_455
H(31) H(14) 3.252 7_555
H(31) H(17) 2.848 7_555
H(31) H(22) 3.591 7_555
H(32) Cl(13) 2.961 8_455
H(33) Cl(11) 3.517 8_455
H(33) Cl(13) 3.558 8_455
H(33) Cl(15) 3.006 .
H(34) Cl(4) 2.824 .
H(35) Cl(5) 3.235 6_565
H(35) Cl(9) 2.977 6_565
H(36) Cl(5) 3.266 6_565
H(36) Cl(16) 3.453 .
H(36) H(8) 2.700 2_555
H(37) Cl(4) 3.496 .
H(37) Cl(9) 3.540 6_565
H(37) C(4) 3.582 6_465
H(37) H(6) 3.085 6_465
H(37) H(7) 3.214 6_465
H(38) Cl(9) 3.583 6_565
H(38) H(8) 3.239 2_555
H(38) H(40) 2.938 5_575
H(39) Cl(8) 3.133 2_455
H(39) H(6) 3.226 2_555
H(39) H(8) 3.031 2_555
H(40) H(7) 3.437 6_465
H(40) H(38) 2.938 5_575
H(41) Cl(4) 3.185 .
H(42) Cl(6) 3.289 2_455
H(42) Cl(8) 3.519 2_455
H(42) Cl(10) 3.559 8_455
H(43) Cl(11) 3.490 8_455
H(43) Cl(15) 3.199 .

loop_
_geom_torsion_atom_site_label_1
_geom_torsion_atom_site_label_2
_geom_torsion_atom_site_label_3
_geom_torsion_atom_site_label_4
_geom_torsion
Cl(3) Ga(1) Cl(6) Ga(2) 159.83(3)
Cl(4) Ga(1) Cl(6) Ga(2) 41.51(4)
Cl(5) Ga(1) Cl(6) Ga(2) -81.01(4)
Cl(7) Ga(2) Cl(6) Ga(1) -83.14(4)
Cl(8) Ga(2) Cl(6) Ga(1) 156.50(4)
Cl(9) Ga(2) Cl(6) Ga(1) 38.03(4)
Cl(10) Ga(3) Cl(13) Ga(4) 116.88(4)
Cl(11) Ga(3) Cl(13) Ga(4) -123.84(4)
Cl(12) Ga(3) Cl(13) Ga(4) -4.00(4)
Cl(14) Ga(4) Cl(13) Ga(3) 176.85(3)
Cl(15) Ga(4) Cl(13) Ga(3) -64.29(4)
Cl(16) Ga(4) Cl(13) Ga(3) 60.49(4)
Cl(1) P(1) P(2) P(3) -93.04(4)
Cl(1) P(1) P(2) C(7) 10.39(9)
Cl(1) P(1) P(4) P(3) 93.87(4)
Cl(1) P(1) P(4) C(19) -10.29(10)
Cl(1) P(1) C(1) C(2) 56.84(19)
Cl(1) P(1) C(1) C(6) -68.3(2)
P(2) P(1) P(4) P(3) -23.71(3)
P(2) P(1) P(4) C(19) -127.88(9)
P(4) P(1) P(2) P(3) 23.77(3)
P(4) P(1) P(2) C(7) 127.21(8)
P(2) P(1) C(1) C(2) -176.55(16)
P(2) P(1) C(1) C(6) 58.4(2)
C(1) P(1) P(2) P(3) 141.86(9)
C(1) P(1) P(2) C(7) -114.70(12)
P(4) P(1) C(1) C(2) -71.2(2)
P(4) P(1) C(1) C(6) 163.73(17)
C(1) P(1) P(4) P(3) -139.01(10)
C(1) P(1) P(4) C(19) 116.82(13)
P(1) P(2) P(3) Cl(2) 93.80(4)
P(1) P(2) P(3) P(4) -23.78(3)
P(1) P(2) P(3) C(13) -140.35(9)
P(1) P(2) C(7) C(8) -164.27(15)
P(1) P(2) C(7) C(12) 74.96(18)
P(3) P(2) C(7) C(8) -80.13(16)
P(3) P(2) C(7) C(12) 159.10(16)
C(7) P(2) P(3) Cl(2) -9.45(9)
C(7) P(2) P(3) P(4) -127.03(9)
C(7) P(2) P(3) C(13) 116.40(12)
Cl(2) P(3) P(4) P(1) -94.73(3)
Cl(2) P(3) P(4) C(19) 9.51(10)
Cl(2) P(3) C(13) C(14) 64.20(19)
Cl(2) P(3) C(13) C(18) -63.0(2)
P(2) P(3) P(4) P(1) 23.71(3)
P(2) P(3) P(4) C(19) 127.95(9)
P(2) P(3) C(13) C(14) -63.6(2)
P(2) P(3) C(13) C(18) 169.22(16)
P(4) P(3) C(13) C(14) -168.49(15)
P(4) P(3) C(13) C(18) 64.3(2)
C(13) P(3) P(4) P(1) 139.28(9)
C(13) P(3) P(4) C(19) -116.49(13)
P(1) P(4) C(19) C(20) -78.33(18)
P(1) P(4) C(19) C(24) 161.51(15)
P(3) P(4) C(19) C(20) -162.61(16)
P(3) P(4) C(19) C(24) 77.23(17)
P(1) C(1) C(2) C(3) 177.98(19)
P(1) C(1) C(6) C(5) -176.9(2)
C(2) C(1) C(6) C(5) 58.1(3)
C(6) C(1) C(2) C(3) -57.7(3)
C(1) C(2) C(3) C(4) 56.4(3)
C(2) C(3) C(4) C(5) -56.6(3)
C(3) C(4) C(5) C(6) 56.7(3)
C(4) C(5) C(6) C(1) -56.8(3)
P(2) C(7) C(8) C(9) -173.5(2)
P(2) C(7) C(12) C(11) 174.2(2)
C(8) C(7) C(12) C(11) 56.7(3)
C(12) C(7) C(8) C(9) -55.7(3)
C(7) C(8) C(9) C(10) 55.3(3)
C(8) C(9) C(10) C(11) -57.5(3)
C(9) C(10) C(11) C(12) 57.9(3)
C(10) C(11) C(12) C(7) -57.0(3)
P(3) C(13) C(14) C(15) 170.52(19)
P(3) C(13) C(18) C(17) -171.3(2)
C(14) C(13) C(18) C(17) 60.8(3)
C(18) C(13) C(14) C(15) -61.3(3)
C(13) C(14) C(15) C(16) 57.0(3)
C(14) C(15) C(16) C(17) -54.2(3)
C(15) C(16) C(17) C(18) 53.8(3)
C(16) C(17) C(18) C(13) -56.0(3)
P(4) C(19) C(20) C(21) -176.2(2)
P(4) C(19) C(24) C(23) 174.3(2)
C(20) C(19) C(24) C(23) 57.6(3)
C(24) C(19) C(20) C(21) -58.7(3)
C(19) C(20) C(21) C(22) 57.2(3)
C(20) C(21) C(22) C(23) -56.8(4)
C(21) C(22) C(23) C(24) 56.0(4)
C(22) C(23) C(24) C(19) -55.3(3)
